data_7151037
loop_
_publ_author_name
'Donohoe, Timothy J.'
'Cheeseman, Matthew D.'
'O'Riordan, Timothy J. C.'
'Kershaw, Jessica A.'

_publ_section_title
;
 Synthesis of (+)-DGDP and (&#x2212;)-7-epialexine
;
_journal_issue 21
_journal_name_full 'Organic &amp; Biomolecular Chemistry'
_journal_page_first 3896
_journal_page_last 3898
_journal_paper_doi 10.1039/b815332a
_journal_volume 6
_journal_year 2008
_chemical_absolute_configuration unk
_chemical_formula_moiety 'C6 H13 N1 O4'
_chemical_formula_sum 'C6 H13 N O4'
_chemical_formula_weight 163.17
_chemical_melting_point 140.0(10)
_chemical_name_systematic (+)-2,5-dideoxy-2,5-imino-d-glucitol
_space_group_IT_number 19
_symmetry_cell_setting orthorhombic
_symmetry_space_group_name_Hall 'P 2ac 2ab'
_symmetry_space_group_name_H-M 'P 21 21 21'
_atom_sites_solution_hydrogens geom
_atom_sites_solution_primary direct
_audit_creation_date 08-07-15
_audit_creation_method CRYSTALS_ver_12.84
_cell_angle_alpha 90
_cell_angle_beta 90
_cell_angle_gamma 90
_cell_formula_units_Z 4
_cell_length_a 5.9247(2)
_cell_length_b 7.2417(3)
_cell_length_c 17.4475(9)
_cell_measurement_reflns_used 1013
_cell_measurement_temperature 150
_cell_measurement_theta_max 27
_cell_measurement_theta_min 5
_cell_volume 748.58(6)
_computing_cell_refinement 'DENZO/SCALEPACK (Otwinowski & Minor, 1997)'
_computing_data_collection 'COLLECT (Nonius, 1997-2001).'
_computing_data_reduction 'DENZO/SCALEPACK (Otwinowski & Minor, 1997)'
_computing_molecular_graphics 'CAMERON (Watkin et al., 1996)'
_computing_publication_material 'CRYSTALS (Betteridge et al., 2003)'
_computing_structure_refinement 'CRYSTALS (Betteridge et al., 2003)'
_computing_structure_solution 'SIR92 (Altomare et al., 1994)'
_diffrn_ambient_temperature 150
_diffrn_measured_fraction_theta_full 0.989
_diffrn_measured_fraction_theta_max 0.989
_diffrn_measurement_device_type 'Nonius KappaCCD'
_diffrn_measurement_method \w
_diffrn_radiation_monochromator graphite
_diffrn_radiation_type 'Mo K\a'
_diffrn_radiation_wavelength 0.71073
_diffrn_reflns_av_R_equivalents 0.031
_diffrn_reflns_limit_h_max 7
_diffrn_reflns_limit_h_min -7
_diffrn_reflns_limit_k_max 9
_diffrn_reflns_limit_k_min -9
_diffrn_reflns_limit_l_max 22
_diffrn_reflns_limit_l_min -22
_diffrn_reflns_number 1703
_diffrn_reflns_theta_full 27.448
_diffrn_reflns_theta_max 27.448
_diffrn_reflns_theta_min 5.458
_diffrn_standards_number 0
_exptl_absorpt_coefficient_mu 0.121
_exptl_absorpt_correction_T_max 0.99
_exptl_absorpt_correction_T_min 0.98
_exptl_absorpt_correction_type multi-scan
_exptl_absorpt_process_details 'DENZO/SCALEPACK (Otwinowski & Minor, 1997)'
_exptl_crystal_colour colourless
_exptl_crystal_density_diffrn 1.448
_exptl_crystal_density_meas ?
_exptl_crystal_description plate
_exptl_crystal_F_000 352
_exptl_crystal_size_max 0.60
_exptl_crystal_size_mid 0.20
_exptl_crystal_size_min 0.10
_refine_diff_density_max 0.40
_refine_diff_density_min -0.37
_refine_ls_extinction_method None
_refine_ls_goodness_of_fit_ref 0.9153
_refine_ls_hydrogen_treatment mixed
_refine_ls_matrix_type full
_refine_ls_number_parameters 100
_refine_ls_number_reflns 1018
_refine_ls_number_restraints 0
_refine_ls_R_factor_all 0.0548
_refine_ls_R_factor_gt 0.0382
_refine_ls_shift/su_max 0.000295
_refine_ls_structure_factor_coef Fsqd
_refine_ls_weighting_details
;
Method= Modified Sheldrick
w=1/[\s^2^(F^2^) + ( 0.04P)^2^ + 0.06P],
where P=(max(Fo^2^,0) + 2Fc^2^)/3
;
_refine_ls_weighting_scheme calc
_refine_ls_wR_factor_all 0.0978
_refine_ls_wR_factor_gt 0.0911
_refine_ls_wR_factor_ref 0.0978
_reflns_limit_h_max 7
_reflns_limit_h_min 0
_reflns_limit_k_max 9
_reflns_limit_k_min 0
_reflns_limit_l_max 22
_reflns_limit_l_min 0
_reflns_number_gt 796
_reflns_number_total 1018
_reflns_threshold_expression I>2.0\s(I)
_oxford_diffrn_Wilson_B_factor 1.83
_oxford_diffrn_Wilson_scale 1.92
_oxford_refine_ls_r_factor_ref 0.0548
_oxford_refine_ls_scale 0.694(2)
_oxford_reflns_number_all 1018
_oxford_reflns_threshold_expression_ref I>-3.0\s(I)
_oxford_structure_analysis_title 'TJD 050'
_cod_data_source_file b815332a.txt
_cod_data_source_block Compound-4-(DGDP)
_cod_depositor_comments
;
The following automatic conversions were performed:
'_symmetry_cell_setting' value 'Orthorhombic' changed to 'orthorhombic'
according to '/home/saulius/struct/CIF-dictionaries/cif_core.dic'
dictionary named 'cif_core.dic' version 2.4.1 from 2010-06-29.

Automatic conversion script
Id: cif_fix_enum 1527 2010-12-29 10:47:43Z saulius 

The following automatic conversions were performed:

'_chemical_melting_point' value '139-141' was changed to '140.0(10)'
- the average value was taken and precision was estimated.

Automatic conversion script
Id: cif_fix_values 1646 2011-03-28 12:23:43Z adriana 
;
_cod_original_sg_symbol_H-M 'P 21 21 21 '
_cod_original_formula_sum 'C6 H13 N1 O4'
_cod_database_code 7151037

loop_
_symmetry_equiv_pos_as_xyz
x,y,z
x+1/2,-y+1/2,-z
-x,y+1/2,-z+1/2
-x+1/2,-y,z+1/2

loop_
_atom_site_label
_atom_site_type_symbol
_atom_site_fract_x
_atom_site_fract_y
_atom_site_fract_z
_atom_site_U_iso_or_equiv
_atom_site_occupancy
_atom_site_adp_type
_atom_site_refinement_flags_posn
_atom_site_refinement_flags_adp
_atom_site_refinement_flags_occupancy
_atom_site_disorder_assembly
_atom_site_disorder_group
_atom_site_attached_hydrogens
C1 C 0.4815(3) 0.8964(3) 0.57327(11) 0.0181 1.0000 Uani . . . . . .
C2 C 0.4736(3) 0.7494(3) 0.63553(10) 0.0167 1.0000 Uani . . . . . .
C3 C 0.2217(3) 0.7114(3) 0.64524(10) 0.0150 1.0000 Uani . . . . . .
N4 N 0.1279(3) 0.8993(2) 0.64106(9) 0.0160 1.0000 Uani . . . . . .
C5 C 0.2543(3) 1.0008(3) 0.58061(11) 0.0152 1.0000 Uani . . . . . .
C6 C 0.2728(4) 1.2004(3) 0.60435(11) 0.0225 1.0000 Uani . . . . . .
O7 O 0.3633(2) 1.30799(19) 0.54230(7) 0.0234 1.0000 Uani . . . . . .
C8 C 0.1645(3) 0.6168(3) 0.71920(11) 0.0181 1.0000 Uani . . . . . .
O9 O -0.07373(18) 0.5817(2) 0.72149(7) 0.0235 1.0000 Uani . . . . . .
O10 O 0.5977(2) 0.58735(17) 0.61636(7) 0.0211 1.0000 Uani . . . . . .
O11 O 0.6789(2) 1.0052(2) 0.58346(8) 0.0268 1.0000 Uani . . . . . .
H11 H 0.4882 0.8317 0.5216 0.0212 1.0000 Uiso R . . . . .
H21 H 0.5331 0.7965 0.6845 0.0198 1.0000 Uiso R . . . . .
H31 H 0.1713 0.6348 0.6024 0.0181 1.0000 Uiso R . . . . .
H51 H 0.1713 0.9917 0.5322 0.0181 1.0000 Uiso R . . . . .
H61 H 0.3781 1.2118 0.6478 0.0272 1.0000 Uiso R . . . . .
H62 H 0.1223 1.2472 0.6191 0.0273 1.0000 Uiso R . . . . .
H81 H 0.2086 0.6931 0.7636 0.0210 1.0000 Uiso R . . . . .
H82 H 0.2442 0.5004 0.7213 0.0226 1.0000 Uiso R . . . . .
H4 H -0.1060 0.5241 0.7616 0.0353 1.0000 Uiso R . . . . .
H6 H 0.7020 0.5831 0.6476 0.0317 1.0000 Uiso R . . . . .
H8 H 0.7015 1.0677 0.5445 0.0400 1.0000 Uiso R . . . . .
H12 H -0.015(4) 0.899(3) 0.6286(11) 0.0247 1.0000 Uiso . . . . . .
H1 H 0.4513 1.3849 0.5583 0.0356 1.0000 Uiso R . . . . .

loop_
_atom_site_aniso_label
_atom_site_aniso_U_11
_atom_site_aniso_U_22
_atom_site_aniso_U_33
_atom_site_aniso_U_23
_atom_site_aniso_U_13
_atom_site_aniso_U_12
C1 0.0148(9) 0.0216(10) 0.0180(9) 0.0022(9) 0.0022(8) 0.0007(10)
C2 0.0177(9) 0.0165(10) 0.0160(9) 0.0002(8) -0.0010(8) 0.0020(9)
C3 0.0153(9) 0.0144(9) 0.0153(9) -0.0010(9) -0.0004(7) 0.0017(8)
N4 0.0119(8) 0.0159(8) 0.0201(8) 0.0018(8) 0.0005(6) 0.0018(8)
C5 0.0133(9) 0.0190(9) 0.0135(9) 0.0002(10) 0.0011(8) 0.0006(8)
C6 0.0250(10) 0.0206(10) 0.0220(10) 0.0016(9) 0.0039(9) -0.0026(10)
O7 0.0250(7) 0.0200(7) 0.0251(7) 0.0048(6) 0.0017(6) -0.0044(7)
C8 0.0141(9) 0.0185(10) 0.0215(10) 0.0004(9) -0.0011(7) 0.0009(9)
O9 0.0155(7) 0.0320(8) 0.0230(7) 0.0116(7) 0.0000(5) -0.0038(6)
O10 0.0181(7) 0.0206(7) 0.0245(7) -0.0032(6) -0.0026(5) 0.0053(7)
O11 0.0137(7) 0.0322(8) 0.0346(9) 0.0167(8) -0.0013(6) -0.0038(8)

loop_
_atom_type_symbol
_atom_type_scat_dispersion_real
_atom_type_scat_dispersion_imag
_atom_type_scat_Cromer_Mann_a1
_atom_type_scat_Cromer_Mann_b1
_atom_type_scat_Cromer_Mann_a2
_atom_type_scat_Cromer_Mann_b2
_atom_type_scat_Cromer_Mann_a3
_atom_type_scat_Cromer_Mann_b3
_atom_type_scat_Cromer_Mann_a4
_atom_type_scat_Cromer_Mann_b4
_atom_type_scat_Cromer_Mann_c
_atom_type_scat_source
C 0.0033 0.0016 2.3100 20.8439 1.0200 10.2075 1.5886 0.5687 0.8650 51.6512 0.2156 'International Tables Vol C 4.2.6.8 and 6.1.1.4'
H 0.0000 0.0000 0.4930 10.5109 0.3229 26.1257 0.1402 3.1424 0.0408 57.7998 0.0030 'International Tables Vol C 4.2.6.8 and 6.1.1.4'
O 0.0106 0.0060 3.0485 13.2771 2.2868 5.7011 1.5463 0.3239 0.8670 32.9089 0.2508 'International Tables Vol C 4.2.6.8 and 6.1.1.4'
N 0.0061 0.0033 12.2126 0.0057 3.1322 9.8933 2.0125 28.9975 1.1663 0.5826 -11.5290 'International Tables Vol C 4.2.6.8 and 6.1.1.4'

loop_
_geom_angle_atom_site_label_1
_geom_angle_site_symmetry_1
_geom_angle_atom_site_label_2
_geom_angle_site_symmetry_2
_geom_angle_atom_site_label_3
_geom_angle_site_symmetry_3
_geom_angle
_geom_angle_publ_flag
C2 . C1 . C5 . 104.82(15) yes
C2 . C1 . O11 . 108.90(15) yes
C5 . C1 . O11 . 115.70(14) yes
C2 . C1 . H11 . 108.2 no
C5 . C1 . H11 . 109.4 no
O11 . C1 . H11 . 109.5 no
C1 . C2 . C3 . 103.62(15) yes
C1 . C2 . O10 . 113.12(14) yes
C3 . C2 . O10 . 112.44(15) yes
C1 . C2 . H21 . 111.5 no
C3 . C2 . H21 . 108.4 no
O10 . C2 . H21 . 107.7 no
C2 . C3 . N4 . 101.36(15) yes
C2 . C3 . C8 . 113.50(15) yes
N4 . C3 . C8 . 112.31(15) yes
C2 . C3 . H31 . 108.4 no
N4 . C3 . H31 . 111.8 no
C8 . C3 . H31 . 109.3 no
C3 . N4 . C5 . 107.56(14) yes
C3 . N4 . H12 . 111.9(14) no
C5 . N4 . H12 . 108.3(13) no
C1 . C5 . N4 . 104.76(14) yes
C1 . C5 . C6 . 115.33(16) yes
N4 . C5 . C6 . 108.38(15) yes
C1 . C5 . H51 . 109.4 no
N4 . C5 . H51 . 109.0 no
C6 . C5 . H51 . 109.8 no
C5 . C6 . O7 . 109.86(15) yes
C5 . C6 . H61 . 109.7 no
O7 . C6 . H61 . 107.3 no
C5 . C6 . H62 . 109.6 no
O7 . C6 . H62 . 110.3 no
H61 . C6 . H62 . 110.0 no
C6 . O7 . H1 . 110.6 no
C3 . C8 . O9 . 109.10(14) yes
C3 . C8 . H81 . 111.1 no
O9 . C8 . H81 . 109.7 no
C3 . C8 . H82 . 108.6 no
O9 . C8 . H82 . 109.0 no
H81 . C8 . H82 . 109.3 no
C8 . O9 . H4 . 109.6 no
C2 . O10 . H6 . 105.2 no
C1 . O11 . H8 . 109.5 no

loop_
_geom_bond_atom_site_label_1
_geom_bond_site_symmetry_1
_geom_bond_atom_site_label_2
_geom_bond_site_symmetry_2
_geom_bond_distance
_geom_bond_publ_flag
C1 . C2 . 1.521(3) yes
C1 . C5 . 1.549(2) yes
C1 . O11 . 1.421(2) yes
C1 . H11 . 1.017 no
C2 . C3 . 1.527(3) yes
C2 . O10 . 1.425(2) yes
C2 . H21 . 0.986 no
C3 . N4 . 1.472(2) yes
C3 . C8 . 1.500(2) yes
C3 . H31 . 0.978 no
N4 . C5 . 1.488(2) yes
N4 . H12 . 0.87(2) no
C5 . C6 . 1.507(3) yes
C5 . H51 . 0.980 no
C6 . O7 . 1.438(2) yes
C6 . H61 . 0.986 no
C6 . H62 . 0.988 no
O7 . H1 . 0.812 no
C8 . O9 . 1.435(2) yes
C8 . H81 . 0.987 no
C8 . H82 . 0.967 no
O9 . H4 . 0.837 no
O10 . H6 . 0.825 no
O11 . H8 . 0.827 no

loop_
_geom_hbond_atom_site_label_D
_geom_hbond_site_symmetry_D
_geom_hbond_atom_site_label_H
_geom_hbond_site_symmetry_H
_geom_hbond_atom_site_label_A
_geom_hbond_site_symmetry_A
_geom_hbond_angle_DHA
_geom_hbond_distance_DH
_geom_hbond_distance_HA
_geom_hbond_distance_DA
_geom_hbond_publ_flag
O9 . H4 . N4 3_546 170 0.84 1.93 2.757(2) yes
O10 . H6 . O9 1_655 177 0.82 1.85 2.675(2) yes
O11 . H8 . O7 2_576 161 0.83 2.01 2.800(2) yes
N4 . H12 . O11 1_455 157 0.87(2) 2.12(2) 2.945(2) yes
O7 . H1 . O10 1_565 164 0.81 1.98 2.773(2) yes

loop_
_cod_related_entry_id
_cod_related_entry_database
_cod_related_entry_code
1 ChemSpider 392820
